data_1004042
loop_
_publ_author_name
'Barbier, P'
'Parent, Y'
'Mairesse, G'

_publ_section_title
;
Crystal structure of K~3~ N (S O~3~)~2~ H~2~ O (I) and fefinement of
the crystal structure of K~2~ N H (S O~3~)~2~ (II)
;
_journal_coden_ASTM ACBCAR
_journal_name_full 'Acta Crystallographica B (24,1968-38,1982)'
_journal_page_first 1308
_journal_page_last 1312
_journal_paper_doi 10.1107/S0567740879006324
_journal_volume 35
_journal_year 1979
_chemical_formula_structural 'K2 N H (S O3)2'
_chemical_formula_sum 'H K2 N O6 S2'
_chemical_name_systematic 'Dipotassium imidobis(sulfonate)'
_space_group_IT_number 13
_symmetry_cell_setting monoclinic
_symmetry_Int_Tables_number 13
_symmetry_space_group_name_Hall '-P 2yc'
_symmetry_space_group_name_H-M 'P 1 2/c 1'
_cell_angle_alpha 90
_cell_angle_beta 91.24(2)
_cell_angle_gamma 90
_cell_formula_units_Z 2
_cell_length_a 12.456(5)
_cell_length_b 7.483(4)
_cell_length_c 7.185(4)
_cell_volume 669.5
_refine_ls_R_factor_all 0.043
_cod_database_code 1004042

loop_
_symmetry_equiv_pos_as_xyz
x,y,z
-x,y,1/2-z
-x,-y,-z
x,-y,1/2+z

loop_
_atom_site_label
_atom_site_type_symbol
_atom_site_symmetry_multiplicity
_atom_site_Wyckoff_symbol
_atom_site_fract_x
_atom_site_fract_y
_atom_site_fract_z
_atom_site_occupancy
_atom_site_attached_hydrogens
_atom_site_calc_flag
K1 K1+ 4 g 0.34740(5) 0.64093(9) 0.64259(9) 1. 0 d
S1 S4+ 4 g 0.39915(5) 0.17775(8) 0.63899(9) 1. 0 d
N1 N3+ 2 f 0.5 0.0735(4) 0.75 1. 0 d
O1 O2- 4 g 0.4437(2) 0.2718(4) 0.4819(3) 1. 0 d
O2 O2- 4 g 0.3287(2) 0.0316(3) 0.5864(3) 1. 0 d
O3 O2- 4 g 0.3524(2) 0.2996(3) 0.7711(3) 1. 0 d
H1 H1- 4 g 0.477(8) -0.033(11) 0.826(10) 0.5 0 d

loop_
_atom_type_symbol
_atom_type_oxidation_number
K1+ 1.000
S4+ 4.000
N3+ 3.000
O2- -2.000
H1- -1.000
